data_4341069
loop_
_publ_author_name
'Tian, Guoxin'
'Teat, Simon J.'
'Rao, Linfeng'

_publ_section_title
;
 Structural and thermodynamic study of the complexes of Nd(III) with
 N,N,N',N'-tetramethyl-3-oxa-glutaramide and the acid analogues.
;
_journal_issue 18
_journal_name_full 'Inorganic chemistry'
_journal_page_first 9477
_journal_page_last 9485
_journal_paper_doi 10.1021/ic5004484
_journal_volume 53
_journal_year 2014
_chemical_formula_moiety 'C24 H48 N6 Nd O9, 3(Cl O4)'
_chemical_formula_sum 'C24 H48 Cl3 N6 Nd O21'
_chemical_formula_weight 1007.27
_chemical_name_systematic
; 
 ? 
;
_space_group_IT_number 15
_symmetry_cell_setting monoclinic
_symmetry_space_group_name_Hall '-C 2yc'
_symmetry_space_group_name_H-M 'C 1 2/c 1'
_atom_sites_solution_hydrogens geom
_atom_sites_solution_primary direct
_atom_sites_solution_secondary difmap
_audit_creation_method SHELXL-97
_cell_angle_alpha 90.00
_cell_angle_beta 100.334(6)
_cell_angle_gamma 90.00
_cell_formula_units_Z 4
_cell_length_a 19.591(3)
_cell_length_b 13.366(3)
_cell_length_c 15.526(2)
_cell_measurement_reflns_used 5389
_cell_measurement_temperature 173(2)
_cell_measurement_theta_max 27.98
_cell_measurement_theta_min 2.30
_cell_volume 3999.6(12)
_computing_cell_refinement 'Bruker SAINT v7.07'
_computing_data_collection 'Bruker APEX2 v2.02'
_computing_data_reduction 'Bruker SAINT v7.07'
_computing_structure_refinement 'SHELXL-97 (Sheldrick, 1997)'
_computing_structure_solution 'SHELXS-97 (Sheldrick, 1990)'
_diffrn_ambient_temperature 173(2)
_diffrn_detector_area_resol_mean 36.23
_diffrn_measured_fraction_theta_full 0.997
_diffrn_measured_fraction_theta_max 0.997
_diffrn_measurement_device_type 'Bruker PLatinum 200'
_diffrn_measurement_method \w/2\q-scans
_diffrn_radiation_monochromator 'channel-cut Si-<111> crystal'
_diffrn_radiation_source synchrotron
_diffrn_radiation_type synchrotron
_diffrn_radiation_wavelength 0.77580
_diffrn_reflns_av_R_equivalents 0.0663
_diffrn_reflns_av_sigmaI/netI 0.0479
_diffrn_reflns_limit_h_max 24
_diffrn_reflns_limit_h_min -24
_diffrn_reflns_limit_k_max 16
_diffrn_reflns_limit_k_min -16
_diffrn_reflns_limit_l_max 19
_diffrn_reflns_limit_l_min -19
_diffrn_reflns_number 14996
_diffrn_reflns_theta_full 29.01
_diffrn_reflns_theta_max 29.01
_diffrn_reflns_theta_min 2.02
_diffrn_standards_decay_% 0
_diffrn_standards_interval_count 0
_diffrn_standards_interval_time 0
_diffrn_standards_number 0
_exptl_absorpt_coefficient_mu 1.986
_exptl_absorpt_correction_T_max 0.8573
_exptl_absorpt_correction_T_min 0.8261
_exptl_absorpt_correction_type empirical
_exptl_absorpt_process_details 'Sheldrick, 2006'
_exptl_crystal_colour 'pale blue'
_exptl_crystal_density_diffrn 1.673
_exptl_crystal_density_method 'not measured'
_exptl_crystal_description block
_exptl_crystal_F_000 2052
_exptl_crystal_size_max 0.10
_exptl_crystal_size_mid 0.08
_exptl_crystal_size_min 0.08
_refine_diff_density_max 1.081
_refine_diff_density_min -0.817
_refine_diff_density_rms 0.107
_refine_ls_extinction_method none
_refine_ls_goodness_of_fit_ref 1.059
_refine_ls_hydrogen_treatment constr
_refine_ls_matrix_type full
_refine_ls_number_parameters 249
_refine_ls_number_reflns 4078
_refine_ls_number_restraints 0
_refine_ls_restrained_S_all 1.059
_refine_ls_R_factor_all 0.0471
_refine_ls_R_factor_gt 0.0442
_refine_ls_shift/su_max 0.029
_refine_ls_shift/su_mean 0.001
_refine_ls_structure_factor_coef Fsqd
_refine_ls_weighting_details 'calc w=1/[\s^2^(Fo^2^)+(0.0610P)^2^+11.6523P] where P=(Fo^2^+2Fc^2^)/3'
_refine_ls_weighting_scheme calc
_refine_ls_wR_factor_gt 0.1175
_refine_ls_wR_factor_ref 0.1195
_reflns_number_gt 3764
_reflns_number_total 4078
_reflns_threshold_expression >2sigma(I)
_cod_data_source_file ic5004484_si_001.cif
_cod_data_source_block ndtmda
_cod_depositor_comments 'Adding full bibliography for 4341069--4341071.cif.'
_cod_original_cell_volume 3999.6(11)
_cod_original_sg_symbol_H-M C2/c
_cod_database_code 4341069

loop_
_symmetry_equiv_pos_as_xyz
'x, y, z'
'x, -y, z+1/2'
'x+1/2, y+1/2, z'
'x+1/2, -y+1/2, z+1/2'
'-x, -y, -z'
'-x, y, -z-1/2'
'-x+1/2, -y+1/2, -z'
'-x+1/2, y+1/2, -z-1/2'

loop_
_atom_site_label
_atom_site_type_symbol
_atom_site_fract_x
_atom_site_fract_y
_atom_site_fract_z
_atom_site_U_iso_or_equiv
_atom_site_adp_type
_atom_site_occupancy
_atom_site_symmetry_multiplicity
_atom_site_calc_flag
_atom_site_refinement_flags
_atom_site_disorder_assembly
_atom_site_disorder_group
Nd1 Nd 0.0000 0.31132(2) 0.2500 0.03909(13) Uani 1 2 d S . .
O1 O 0.00517(15) 0.4500(2) 0.1529(2) 0.0524(8) Uani 1 1 d . . .
O2 O -0.11227(14) 0.3991(2) 0.1860(2) 0.0487(7) Uani 1 1 d . . .
O3 O -0.10456(14) 0.2631(2) 0.3023(2) 0.0488(7) Uani 1 1 d . . .
O4 O -0.05306(17) 0.2238(2) 0.1161(2) 0.0555(8) Uani 1 1 d . A .
O5 O 0.0000 0.1223(3) 0.2500 0.0460(9) Uani 1 2 d S . .
N1 N -0.0322(2) 0.5841(3) 0.0710(3) 0.0517(9) Uani 1 1 d . . .
N2 N -0.21891(18) 0.2550(3) 0.3029(3) 0.0568(10) Uani 1 1 d . . .
C1 C -0.0432(2) 0.5058(3) 0.1179(3) 0.0461(9) Uani 1 1 d . . .
C2 C -0.1161(2) 0.4832(3) 0.1300(3) 0.0500(10) Uani 1 1 d . . .
H2A H -0.1360 0.5412 0.1566 0.060 Uiso 1 1 calc R . .
H2B H -0.1459 0.4683 0.0729 0.060 Uiso 1 1 calc R . .
C3 C -0.1781(2) 0.3634(4) 0.1978(3) 0.0503(11) Uani 1 1 d . . .
H3A H -0.2022 0.3306 0.1437 0.060 Uiso 1 1 calc R . .
H3B H -0.2071 0.4194 0.2121 0.060 Uiso 1 1 calc R . .
C4 C -0.1654(2) 0.2896(3) 0.2719(3) 0.0476(10) Uani 1 1 d . . .
C5 C 0.0392(3) 0.6144(4) 0.0677(4) 0.0618(13) Uani 1 1 d . . .
H5A H 0.0715 0.5637 0.0968 0.093 Uiso 1 1 calc R . .
H5B H 0.0490 0.6787 0.0976 0.093 Uiso 1 1 calc R . .
H5C H 0.0449 0.6209 0.0065 0.093 Uiso 1 1 calc R . .
C6 C -0.0880(3) 0.6487(4) 0.0279(4) 0.0681(14) Uani 1 1 d . . .
H6A H -0.1329 0.6191 0.0332 0.102 Uiso 1 1 calc R . .
H6B H -0.0850 0.6555 -0.0341 0.102 Uiso 1 1 calc R . .
H6C H -0.0837 0.7147 0.0557 0.102 Uiso 1 1 calc R . .
C7 C -0.2091(3) 0.1812(5) 0.3725(4) 0.0780(19) Uani 1 1 d . . .
H7A H -0.1597 0.1649 0.3885 0.117 Uiso 1 1 calc R . .
H7B H -0.2353 0.1205 0.3524 0.117 Uiso 1 1 calc R . .
H7C H -0.2257 0.2083 0.4236 0.117 Uiso 1 1 calc R . .
C8 C -0.2912(3) 0.2841(6) 0.2689(5) 0.0810(19) Uani 1 1 d . . .
H8A H -0.2922 0.3344 0.2228 0.121 Uiso 1 1 calc R . .
H8B H -0.3120 0.3121 0.3165 0.121 Uiso 1 1 calc R . .
H8C H -0.3177 0.2251 0.2448 0.121 Uiso 1 1 calc R . .
C10 C -0.0577(2) 0.1312(4) 0.1044(3) 0.0518(11) Uani 1 1 d . . .
C11 C -0.0269(3) 0.0626(3) 0.1768(3) 0.0499(10) Uani 1 1 d . A .
H11A H -0.0627 0.0165 0.1914 0.060 Uiso 1 1 calc R . .
H11B H 0.0106 0.0222 0.1590 0.060 Uiso 1 1 calc R . .
N3 N -0.0986(5) 0.1047(7) 0.0305(6) 0.053(2) Uiso 0.50 1 d P A 1
C12 C -0.1387(7) 0.1719(9) -0.0331(8) 0.061(3) Uiso 0.50 1 d P A 1
H12A H -0.1310 0.2412 -0.0130 0.091 Uiso 0.50 1 calc PR A 1
H12B H -0.1882 0.1557 -0.0392 0.091 Uiso 0.50 1 calc PR A 1
H12C H -0.1240 0.1641 -0.0898 0.091 Uiso 0.50 1 calc PR A 1
C13 C -0.1056(8) -0.0030(11) 0.0088(10) 0.078(4) Uiso 0.50 1 d P A 1
H13A H -0.0758 -0.0419 0.0542 0.117 Uiso 0.50 1 calc PR A 1
H13B H -0.0917 -0.0149 -0.0479 0.117 Uiso 0.50 1 calc PR A 1
H13C H -0.1540 -0.0236 0.0057 0.117 Uiso 0.50 1 calc PR A 1
N3A N -0.0816(4) 0.0791(6) 0.0308(5) 0.0392(18) Uiso 0.50 1 d P A 2
C12A C -0.1209(5) 0.1379(7) -0.0418(6) 0.0428(19) Uiso 0.50 1 d P A 2
H12D H -0.1129 0.2093 -0.0301 0.064 Uiso 0.50 1 calc PR A 2
H12E H -0.1705 0.1232 -0.0472 0.064 Uiso 0.50 1 calc PR A 2
H12F H -0.1054 0.1201 -0.0965 0.064 Uiso 0.50 1 calc PR A 2
C13A C -0.0857(6) -0.0287(8) 0.0229(7) 0.050(2) Uiso 0.50 1 d P A 2
H13D H -0.0572 -0.0594 0.0745 0.075 Uiso 0.50 1 calc PR A 2
H13E H -0.0686 -0.0497 -0.0299 0.075 Uiso 0.50 1 calc PR A 2
H13F H -0.1340 -0.0500 0.0189 0.075 Uiso 0.50 1 calc PR A 2
Cl1 Cl -0.25461(7) 0.05646(13) 0.12228(13) 0.0829(5) Uani 1 1 d . . .
O11 O -0.2568(4) -0.0225(6) 0.0581(5) 0.150(3) Uani 1 1 d . . .
O12 O -0.1862(5) 0.0752(7) 0.1601(6) 0.072(2) Uiso 0.50 1 d P . .
O12A O -0.1929(6) 0.0316(9) 0.1861(8) 0.099(3) Uiso 0.50 1 d P . .
O13 O -0.3036(3) 0.0431(6) 0.1774(5) 0.147(3) Uani 1 1 d . . .
O14 O -0.2482(10) 0.1580(14) 0.1004(12) 0.149(6) Uiso 0.50 1 d P . .
O14A O -0.2797(6) 0.1356(8) 0.0626(7) 0.089(3) Uiso 0.50 1 d P . .
Cl2 Cl 0.0000 -0.20883(15) 0.2500 0.0767(6) Uani 1 2 d S . .
O21 O 0.0000 -0.3122(10) 0.2500 0.118(5) Uiso 0.67 2 d SP . .
O22 O 0.0566(7) -0.1542(9) 0.2255(9) 0.062(3) Uiso 0.33 1 d P . .
O23 O -0.0303(8) -0.1711(10) 0.1562(9) 0.078(3) Uiso 0.33 1 d P . .
O21A O -0.0423(9) -0.3065(10) 0.2347(10) 0.082(4) Uiso 0.33 1 d P . .
O22A O 0.0603(12) -0.1877(13) 0.2852(15) 0.117(6) Uiso 0.33 1 d P . .
O23A O 0.0347(7) -0.1636(10) 0.1851(9) 0.069(3) Uiso 0.33 1 d P . .

loop_
_atom_site_aniso_label
_atom_site_aniso_U_11
_atom_site_aniso_U_22
_atom_site_aniso_U_33
_atom_site_aniso_U_23
_atom_site_aniso_U_13
_atom_site_aniso_U_12
Nd1 0.02241(17) 0.03251(18) 0.0563(2) 0.000 -0.00940(12) 0.000
O1 0.0300(14) 0.0416(16) 0.084(2) 0.0124(14) 0.0063(14) 0.0002(12)
O2 0.0244(13) 0.0464(16) 0.072(2) 0.0223(14) -0.0005(12) -0.0003(11)
O3 0.0299(14) 0.0469(16) 0.0629(18) 0.0144(14) -0.0103(13) -0.0045(12)
O4 0.0476(18) 0.0525(18) 0.0562(18) 0.0118(14) -0.0183(14) -0.0181(15)
O5 0.052(2) 0.0319(19) 0.048(2) 0.000 -0.0083(18) 0.000
N1 0.048(2) 0.0396(18) 0.068(2) 0.0076(16) 0.0129(18) -0.0009(16)
N2 0.0295(18) 0.075(3) 0.063(2) 0.024(2) 0.0002(16) -0.0090(18)
C1 0.040(2) 0.036(2) 0.061(3) 0.0044(18) 0.0071(18) 0.0011(17)
C2 0.035(2) 0.045(2) 0.067(3) 0.018(2) 0.0042(19) 0.0079(18)
C3 0.0214(17) 0.060(3) 0.066(3) 0.018(2) -0.0019(17) 0.0010(17)
C4 0.030(2) 0.052(2) 0.056(3) 0.0066(19) -0.0045(18) -0.0070(18)
C5 0.060(3) 0.050(3) 0.080(3) -0.003(2) 0.025(3) -0.015(2)
C6 0.066(3) 0.053(3) 0.086(4) 0.027(3) 0.017(3) 0.011(3)
C7 0.051(3) 0.095(5) 0.081(4) 0.040(3) -0.005(3) -0.019(3)
C8 0.026(2) 0.111(5) 0.104(5) 0.037(4) 0.005(3) -0.003(3)
C10 0.045(2) 0.059(3) 0.048(2) -0.003(2) 0.0002(19) -0.019(2)
C11 0.057(3) 0.040(2) 0.051(3) -0.0095(18) 0.005(2) -0.0053(19)
Cl1 0.0416(6) 0.0828(10) 0.1197(13) 0.0163(9) 0.0020(7) -0.0047(6)
O11 0.132(5) 0.146(6) 0.150(6) -0.028(5) -0.033(4) -0.045(5)
O13 0.072(3) 0.217(8) 0.155(6) 0.065(5) 0.026(4) -0.032(4)
Cl2 0.0857(15) 0.0491(9) 0.1039(16) 0.000 0.0400(13) 0.000

loop_
_atom_type_symbol
_atom_type_description
_atom_type_scat_dispersion_real
_atom_type_scat_dispersion_imag
_atom_type_scat_source
C C -0.0020 0.0020 'International Tables Vol C Tables 4.2.6.8 and 6.1.1.4'
H H 0.0000 0.0000 'International Tables Vol C Tables 4.2.6.8 and 6.1.1.4'
N N -0.0031 0.0040 'International Tables Vol C Tables 4.2.6.8 and 6.1.1.4'
O O -0.0041 0.0074 'International Tables Vol C Tables 4.2.6.8 and 6.1.1.4'
Cl Cl 0.1410 0.1900 'International Tables Vol C Tables 4.2.6.8 and 6.1.1.4'
Nd Nd -0.4744 3.5280 'International Tables Vol C Tables 4.2.6.8 and 6.1.1.4'

loop_
_geom_angle_atom_site_label_1
_geom_angle_atom_site_label_2
_geom_angle_atom_site_label_3
_geom_angle
_geom_angle_site_symmetry_1
_geom_angle_site_symmetry_3
O1 Nd1 O1 79.02(17) . 6_556
O1 Nd1 O3 82.06(11) . 6_556
O1 Nd1 O3 123.30(10) 6_556 6_556
O1 Nd1 O3 123.30(10) . .
O1 Nd1 O3 82.07(11) 6_556 .
O3 Nd1 O3 149.10(15) 6_556 .
O1 Nd1 O4 147.36(11) . 6_556
O1 Nd1 O4 84.00(11) 6_556 6_556
O3 Nd1 O4 84.34(11) 6_556 6_556
O3 Nd1 O4 81.02(11) . 6_556
O1 Nd1 O4 84.00(11) . .
O1 Nd1 O4 147.36(11) 6_556 .
O3 Nd1 O4 81.02(11) 6_556 .
O3 Nd1 O4 84.34(11) . .
O4 Nd1 O4 122.89(15) 6_556 .
O1 Nd1 O5 140.49(8) . .
O1 Nd1 O5 140.49(8) 6_556 .
O3 Nd1 O5 74.55(7) 6_556 .
O3 Nd1 O5 74.55(7) . .
O4 Nd1 O5 61.45(7) 6_556 .
O4 Nd1 O5 61.45(7) . .
O1 Nd1 O2 75.95(11) . 6_556
O1 Nd1 O2 61.83(9) 6_556 6_556
O3 Nd1 O2 61.84(9) 6_556 6_556
O3 Nd1 O2 135.96(10) . 6_556
O4 Nd1 O2 71.46(11) 6_556 6_556
O4 Nd1 O2 139.54(11) . 6_556
O5 Nd1 O2 117.60(7) . 6_556
O1 Nd1 O2 61.83(9) . .
O1 Nd1 O2 75.96(11) 6_556 .
O3 Nd1 O2 135.95(10) 6_556 .
O3 Nd1 O2 61.84(9) . .
O4 Nd1 O2 139.54(11) 6_556 .
O4 Nd1 O2 71.46(11) . .
O5 Nd1 O2 117.60(7) . .
O2 Nd1 O2 124.80(13) 6_556 .
C1 O1 Nd1 128.3(3) . .
C2 O2 C3 113.5(3) . .
C2 O2 Nd1 123.8(2) . .
C3 O2 Nd1 122.6(2) . .
C4 O3 Nd1 127.2(3) . .
C10 O4 Nd1 127.2(3) . .
C11 O5 C11 111.0(5) 6_556 .
C11 O5 Nd1 124.5(2) 6_556 .
C11 O5 Nd1 124.5(2) . .
C1 N1 C6 122.8(4) . .
C1 N1 C5 119.4(4) . .
C6 N1 C5 117.6(4) . .
C4 N2 C7 120.3(4) . .
C4 N2 C8 123.7(4) . .
C7 N2 C8 115.9(4) . .
O1 C1 N1 122.0(4) . .
O1 C1 C2 119.1(4) . .
N1 C1 C2 118.9(4) . .
O2 C2 C1 106.8(3) . .
O2 C2 H2A 110.4 . .
C1 C2 H2A 110.4 . .
O2 C2 H2B 110.4 . .
C1 C2 H2B 110.4 . .
H2A C2 H2B 108.6 . .
O2 C3 C4 107.0(3) . .
O2 C3 H3A 110.3 . .
C4 C3 H3A 110.3 . .
O2 C3 H3B 110.3 . .
C4 C3 H3B 110.3 . .
H3A C3 H3B 108.6 . .
O3 C4 N2 122.1(4) . .
O3 C4 C3 119.3(4) . .
N2 C4 C3 118.7(4) . .
N1 C5 H5A 109.5 . .
N1 C5 H5B 109.5 . .
H5A C5 H5B 109.5 . .
N1 C5 H5C 109.5 . .
H5A C5 H5C 109.5 . .
H5B C5 H5C 109.5 . .
N1 C6 H6A 109.5 . .
N1 C6 H6B 109.5 . .
H6A C6 H6B 109.5 . .
N1 C6 H6C 109.5 . .
H6A C6 H6C 109.5 . .
H6B C6 H6C 109.5 . .
N2 C7 H7A 109.5 . .
N2 C7 H7B 109.5 . .
H7A C7 H7B 109.5 . .
N2 C7 H7C 109.5 . .
H7A C7 H7C 109.5 . .
H7B C7 H7C 109.5 . .
N2 C8 H8A 109.5 . .
N2 C8 H8B 109.5 . .
H8A C8 H8B 109.5 . .
N2 C8 H8C 109.5 . .
H8A C8 H8C 109.5 . .
H8B C8 H8C 109.5 . .
O4 C10 N3 114.0(6) . .
O4 C10 N3A 129.6(5) . .
N3 C10 N3A 20.5(5) . .
O4 C10 C11 119.3(4) . .
N3 C10 C11 126.1(6) . .
N3A C10 C11 110.7(5) . .
O5 C11 C10 107.5(4) . .
O5 C11 H11A 110.2 . .
C10 C11 H11A 110.2 . .
O5 C11 H11B 110.2 . .
C10 C11 H11B 110.2 . .
H11A C11 H11B 108.5 . .
C10 N3 C12 126.3(9) . .
C10 N3 C13 118.3(10) . .
C12 N3 C13 115.4(10) . .
N3 C12 H12A 109.5 . .
N3 C12 H12B 109.5 . .
H12A C12 H12B 109.5 . .
N3 C12 H12C 109.5 . .
H12A C12 H12C 109.5 . .
H12B C12 H12C 109.5 . .
N3 C13 H13A 109.5 . .
N3 C13 H13B 109.5 . .
H13A C13 H13B 109.5 . .
N3 C13 H13C 109.5 . .
H13A C13 H13C 109.5 . .
H13B C13 H13C 109.5 . .
C10 N3A C13A 126.2(8) . .
C10 N3A C12A 115.4(7) . .
C13A N3A C12A 116.9(8) . .
N3A C12A H12D 109.5 . .
N3A C12A H12E 109.5 . .
H12D C12A H12E 109.5 . .
N3A C12A H12F 109.5 . .
H12D C12A H12F 109.5 . .
H12E C12A H12F 109.5 . .
N3A C13A H13D 109.5 . .
N3A C13A H13E 109.5 . .
H13D C13A H13E 109.5 . .
N3A C13A H13F 109.5 . .
H13D C13A H13F 109.5 . .
H13E C13A H13F 109.5 . .
O12 Cl1 O13 118.6(5) . .
O12 Cl1 O14 78.9(9) . .
O13 Cl1 O14 111.6(8) . .
O12 Cl1 O14A 109.5(6) . .
O13 Cl1 O14A 107.1(5) . .
O14 Cl1 O14A 33.8(7) . .
O12 Cl1 O11 109.3(5) . .
O13 Cl1 O11 112.8(5) . .
O14 Cl1 O11 121.9(8) . .
O14A Cl1 O11 97.4(6) . .
O12 Cl1 O12A 29.8(5) . .
O13 Cl1 O12A 97.5(6) . .
O14 Cl1 O12A 106.5(9) . .
O14A Cl1 O12A 138.9(7) . .
O11 Cl1 O12A 102.7(6) . .
O12A O12 Cl1 80.5(13) . .
O12A O12 O14 127.5(16) . .
Cl1 O12 O14 51.2(7) . .
O12 O12A Cl1 69.7(13) . .
O14A O14 Cl1 74.7(17) . .
O14A O14 O12 120(2) . .
Cl1 O14 O12 49.9(6) . .
O14 O14A Cl1 71.6(16) . .
O22A Cl2 O22A 153.7(17) . 6_556
O22A Cl2 O21 103.1(8) . .
O22A Cl2 O21 103.1(8) 6_556 .
O22A Cl2 O22 44.1(10) . .
O22A Cl2 O22 119.2(10) 6_556 .
O21 Cl2 O22 120.6(5) . .
O22A Cl2 O22 119.2(10) . 6_556
O22A Cl2 O22 44.1(10) 6_556 6_556
O21 Cl2 O22 120.6(5) . 6_556
O22 Cl2 O22 118.9(10) . 6_556
O22A Cl2 O23A 97.3(11) . 6_556
O22A Cl2 O23A 71.5(11) 6_556 6_556
O21 Cl2 O23A 114.7(5) . 6_556
O22 Cl2 O23A 117.1(6) . 6_556
O22 Cl2 O23A 28.3(6) 6_556 6_556
O22A Cl2 O23A 71.5(11) . .
O22A Cl2 O23A 97.3(11) 6_556 .
O21 Cl2 O23A 114.7(5) . .
O22 Cl2 O23A 28.3(6) . .
O22 Cl2 O23A 117.1(6) 6_556 .
O23A Cl2 O23A 130.5(11) 6_556 .
O22A Cl2 O21A 71.4(10) . 6_556
O22A Cl2 O21A 134.7(11) 6_556 6_556
O21 Cl2 O21A 32.2(6) . 6_556
O22 Cl2 O21A 92.9(7) . 6_556
O22 Cl2 O21A 144.1(8) 6_556 6_556
O23A Cl2 O21A 123.7(8) 6_556 6_556
O23A Cl2 O21A 98.9(8) . 6_556
O22A Cl2 O21A 134.7(11) . .
O22A Cl2 O21A 71.4(10) 6_556 .
O21 Cl2 O21A 32.2(6) . .
O22 Cl2 O21A 144.1(8) . .
O22 Cl2 O21A 92.9(7) 6_556 .
O23A Cl2 O21A 98.9(8) 6_556 .
O23A Cl2 O21A 123.7(8) . .
O21A Cl2 O21A 64.3(12) 6_556 .
O22A Cl2 O23 48.8(11) . 6_556
O22A Cl2 O23 120.8(11) 6_556 6_556
O21 Cl2 O23 108.9(5) . 6_556
O22 Cl2 O23 84.2(7) . 6_556
O22 Cl2 O23 76.7(7) 6_556 6_556
O23A Cl2 O23 50.2(7) 6_556 6_556
O23A Cl2 O23 111.6(8) . 6_556
O21A Cl2 O23 91.5(7) 6_556 6_556
O21A Cl2 O23 121.6(7) . 6_556
O22A Cl2 O23 120.8(11) . .
O22A Cl2 O23 48.8(11) 6_556 .
O21 Cl2 O23 108.9(5) . .
O22 Cl2 O23 76.7(7) . .
O22 Cl2 O23 84.3(7) 6_556 .
O23A Cl2 O23 111.6(8) 6_556 .
O23A Cl2 O23 50.2(7) . .
O21A Cl2 O23 121.6(7) 6_556 .
O21A Cl2 O23 91.5(7) . .
O23 Cl2 O23 142.1(10) 6_556 .
O21A O21 O21A 169(3) 6_556 .
O21A O21 Cl2 84.6(16) 6_556 .
O21A O21 Cl2 84.6(16) . .
O23A O22 O22A 132(2) . .
O23A O22 Cl2 76.7(16) . .
O22A O22 Cl2 57.9(15) . .
O22A O23 O23A 110.2(17) 6_556 .
O22A O23 Cl2 51.8(13) 6_556 .
O23A O23 Cl2 60.5(8) . .
O21 O21A Cl2 63.2(16) . .
O21 O21A O21A 5.4(16) . 6_556
Cl2 O21A O21A 57.8(6) . 6_556
O21 O21A O22A 108(2) . 6_556
Cl2 O21A O22A 45.8(9) . 6_556
O21A O21A O22A 103.1(10) 6_556 6_556
O22 O22A O23 130(2) . 6_556
O22 O22A Cl2 78.0(17) . .
O23 O22A Cl2 79.5(16) 6_556 .
O22 O22A O23A 19.5(11) . .
O23 O22A O23A 127.0(19) 6_556 .
Cl2 O22A O23A 60.3(10) . .
O22 O22A O21A 105.9(18) . 6_556
O23 O22A O21A 101.9(17) 6_556 6_556
Cl2 O22A O21A 62.8(11) . 6_556
O23A O22A O21A 89.6(13) . 6_556
O22 O23A O23 137(2) . .
O22 O23A Cl2 75.0(16) . .
O23 O23A Cl2 69.3(9) . .
O22 O23A O22A 28.9(15) . .
O23 O23A O22A 116.7(13) . .
Cl2 O23A O22A 48.3(9) . .

loop_
_geom_bond_atom_site_label_1
_geom_bond_atom_site_label_2
_geom_bond_distance
_geom_bond_site_symmetry_2
Nd1 O1 2.402(3) .
Nd1 O1 2.402(3) 6_556
Nd1 O3 2.422(3) 6_556
Nd1 O3 2.422(3) .
Nd1 O4 2.449(3) 6_556
Nd1 O4 2.449(3) .
Nd1 O5 2.526(4) .
Nd1 O2 2.533(3) 6_556
Nd1 O2 2.533(3) .
O1 C1 1.252(5) .
O2 C2 1.414(5) .
O2 C3 1.417(5) .
O3 C4 1.253(5) .
O4 C10 1.252(6) .
O5 C11 1.411(5) 6_556
O5 C11 1.411(5) .
N1 C1 1.314(6) .
N1 C6 1.458(6) .
N1 C5 1.466(6) .
N2 C4 1.313(6) .
N2 C7 1.450(7) .
N2 C8 1.473(6) .
C1 C2 1.505(6) .
C2 H2A 0.9900 .
C2 H2B 0.9900 .
C3 C4 1.502(6) .
C3 H3A 0.9900 .
C3 H3B 0.9900 .
C5 H5A 0.9800 .
C5 H5B 0.9800 .
C5 H5C 0.9800 .
C6 H6A 0.9800 .
C6 H6B 0.9800 .
C6 H6C 0.9800 .
C7 H7A 0.9800 .
C7 H7B 0.9800 .
C7 H7C 0.9800 .
C8 H8A 0.9800 .
C8 H8B 0.9800 .
C8 H8C 0.9800 .
C10 N3 1.324(10) .
C10 N3A 1.349(9) .
C10 C11 1.492(7) .
C11 H11A 0.9900 .
C11 H11B 0.9900 .
N3 C12 1.457(15) .
N3 C13 1.480(17) .
C12 H12A 0.9800 .
C12 H12B 0.9800 .
C12 H12C 0.9800 .
C13 H13A 0.9800 .
C13 H13B 0.9800 .
C13 H13C 0.9800 .
N3A C13A 1.447(13) .
N3A C12A 1.473(12) .
C12A H12D 0.9800 .
C12A H12E 0.9800 .
C12A H12F 0.9800 .
C13A H13D 0.9800 .
C13A H13E 0.9800 .
C13A H13F 0.9800 .
Cl1 O12 1.385(9) .
Cl1 O13 1.407(6) .
Cl1 O14 1.410(18) .
Cl1 O14A 1.434(11) .
Cl1 O11 1.447(7) .
Cl1 O12A 1.457(12) .
O12 O12A 0.734(12) .
O12 O14 1.78(2) .
O14 O14A 0.827(18) .
Cl2 O22A 1.24(2) .
Cl2 O22A 1.24(2) 6_556
Cl2 O21 1.382(14) .
Cl2 O22 1.435(12) .
Cl2 O22 1.435(12) 6_556
Cl2 O23A 1.446(13) 6_556
Cl2 O23A 1.446(13) .
Cl2 O21A 1.542(15) 6_556
Cl2 O21A 1.542(15) .
Cl2 O23 1.555(14) 6_556
Cl2 O23 1.555(14) .
O21 O21A 0.824(17) 6_556
O21 O21A 0.824(17) .
O22 O23A 0.705(14) .
O22 O22A 1.02(2) .
O23 O22A 1.19(2) 6_556
O23 O23A 1.277(19) .
O21A O21A 1.64(3) 6_556
O21A O22A 1.64(2) 6_556
O22A O23 1.19(2) 6_556
O22A O23A 1.58(3) .
O22A O21A 1.64(2) 6_556

loop_
_geom_torsion_atom_site_label_1
_geom_torsion_atom_site_label_2
_geom_torsion_atom_site_label_3
_geom_torsion_atom_site_label_4
_geom_torsion
_geom_torsion_site_symmetry_1
_geom_torsion_site_symmetry_4
O1 Nd1 O1 C1 -76.2(4) 6_556 .
O3 Nd1 O1 C1 157.5(4) 6_556 .
O3 Nd1 O1 C1 -3.4(4) . .
O4 Nd1 O1 C1 -136.2(4) 6_556 .
O4 Nd1 O1 C1 75.7(4) . .
O5 Nd1 O1 C1 103.8(4) . .
O2 Nd1 O1 C1 -139.7(4) 6_556 .
O2 Nd1 O1 C1 3.6(4) . .
O1 Nd1 O2 C2 -1.8(3) . .
O1 Nd1 O2 C2 83.1(4) 6_556 .
O3 Nd1 O2 C2 -40.6(4) 6_556 .
O3 Nd1 O2 C2 171.6(4) . .
O4 Nd1 O2 C2 145.8(3) 6_556 .
O4 Nd1 O2 C2 -94.9(4) . .
O5 Nd1 O2 C2 -136.8(3) . .
O2 Nd1 O2 C2 43.2(3) 6_556 .
O1 Nd1 O2 C3 173.2(4) . .
O1 Nd1 O2 C3 -101.9(4) 6_556 .
O3 Nd1 O2 C3 134.4(3) 6_556 .
O3 Nd1 O2 C3 -13.4(3) . .
O4 Nd1 O2 C3 -39.2(4) 6_556 .
O4 Nd1 O2 C3 80.1(3) . .
O5 Nd1 O2 C3 38.2(4) . .
O2 Nd1 O2 C3 -141.8(4) 6_556 .
O1 Nd1 O3 C4 15.6(4) . .
O1 Nd1 O3 C4 86.9(4) 6_556 .
O3 Nd1 O3 C4 -125.3(4) 6_556 .
O4 Nd1 O3 C4 172.0(4) 6_556 .
O4 Nd1 O3 C4 -63.4(4) . .
O5 Nd1 O3 C4 -125.3(4) . .
O2 Nd1 O3 C4 120.8(4) 6_556 .
O2 Nd1 O3 C4 8.6(4) . .
O1 Nd1 O4 C10 160.2(4) . .
O1 Nd1 O4 C10 -141.1(4) 6_556 .
O3 Nd1 O4 C10 77.3(4) 6_556 .
O3 Nd1 O4 C10 -75.4(4) . .
O4 Nd1 O4 C10 0.1(3) 6_556 .
O5 Nd1 O4 C10 0.1(3) . .
O2 Nd1 O4 C10 100.1(4) 6_556 .
O2 Nd1 O4 C10 -137.6(4) . .
O1 Nd1 O5 C11 149.8(3) . 6_556
O1 Nd1 O5 C11 -30.2(3) 6_556 6_556
O3 Nd1 O5 C11 93.9(3) 6_556 6_556
O3 Nd1 O5 C11 -86.1(3) . 6_556
O4 Nd1 O5 C11 1.9(3) 6_556 6_556
O4 Nd1 O5 C11 -178.1(3) . 6_556
O2 Nd1 O5 C11 48.1(3) 6_556 6_556
O2 Nd1 O5 C11 -131.9(3) . 6_556
O1 Nd1 O5 C11 -30.2(3) . .
O1 Nd1 O5 C11 149.8(3) 6_556 .
O3 Nd1 O5 C11 -86.1(3) 6_556 .
O3 Nd1 O5 C11 93.9(3) . .
O4 Nd1 O5 C11 -178.1(3) 6_556 .
O4 Nd1 O5 C11 1.9(3) . .
O2 Nd1 O5 C11 -131.9(3) 6_556 .
O2 Nd1 O5 C11 48.1(3) . .
Nd1 O1 C1 N1 174.8(3) . .
Nd1 O1 C1 C2 -4.9(6) . .
C6 N1 C1 O1 178.5(5) . .
C5 N1 C1 O1 -7.3(7) . .
C6 N1 C1 C2 -1.8(7) . .
C5 N1 C1 C2 172.4(4) . .
C3 O2 C2 C1 -175.0(4) . .
Nd1 O2 C2 C1 0.4(5) . .
O1 C1 C2 O2 2.5(6) . .
N1 C1 C2 O2 -177.2(4) . .
C2 O2 C3 C4 -168.4(4) . .
Nd1 O2 C3 C4 16.1(5) . .
Nd1 O3 C4 N2 176.7(4) . .
Nd1 O3 C4 C3 -3.4(6) . .
C7 N2 C4 O3 -2.1(8) . .
C8 N2 C4 O3 -179.9(6) . .
C7 N2 C4 C3 178.0(5) . .
C8 N2 C4 C3 0.3(8) . .
O2 C3 C4 O3 -8.3(6) . .
O2 C3 C4 N2 171.6(4) . .
Nd1 O4 C10 N3 169.7(5) . .
Nd1 O4 C10 N3A -174.5(6) . .
Nd1 O4 C10 C11 -1.8(6) . .
C11 O5 C11 C10 176.8(5) 6_556 .
Nd1 O5 C11 C10 -3.2(5) . .
O4 C10 C11 O5 3.1(6) . .
N3 C10 C11 O5 -167.4(7) . .
N3A C10 C11 O5 177.0(5) . .
O4 C10 N3 C12 -2.7(13) . .
N3A C10 N3 C12 -146(2) . .
C11 C10 N3 C12 168.2(9) . .
O4 C10 N3 C13 177.7(9) . .
N3A C10 N3 C13 34.4(15) . .
C11 C10 N3 C13 -11.4(13) . .
O4 C10 N3A C13A -179.5(8) . .
N3 C10 N3A C13A -134(2) . .
C11 C10 N3A C13A 7.3(11) . .
O4 C10 N3A C12A -14.2(11) . .
N3 C10 N3A C12A 31.0(15) . .
C11 C10 N3A C12A 172.7(6) . .
O13 Cl1 O12 O12A 49.4(15) . .
O14 Cl1 O12 O12A 158.0(15) . .
O14A Cl1 O12 O12A 172.6(13) . .
O11 Cl1 O12 O12A -81.8(13) . .
O13 Cl1 O12 O14 -108.7(9) . .
O14A Cl1 O12 O14 14.5(9) . .
O11 Cl1 O12 O14 120.2(8) . .
O12A Cl1 O12 O14 -158.0(15) . .
O14 O12 O12A Cl1 21.5(14) . .
O13 Cl1 O12A O12 -137.8(13) . .
O14 Cl1 O12A O12 -22.5(16) . .
O14A Cl1 O12A O12 -10.7(18) . .
O11 Cl1 O12A O12 106.8(13) . .
O12 Cl1 O14 O14A 154.8(17) . .
O13 Cl1 O14 O14A -88.7(16) . .
O11 Cl1 O14 O14A 48.9(19) . .
O12A Cl1 O14 O14A 166.0(14) . .
O13 Cl1 O14 O12 116.5(6) . .
O14A Cl1 O14 O12 -154.8(17) . .
O11 Cl1 O14 O12 -106.0(7) . .
O12A Cl1 O14 O12 11.2(8) . .
O12A O12 O14 O14A -56(3) . .
Cl1 O12 O14 O14A -28.2(19) . .
O12A O12 O14 Cl1 -27.7(19) . .
O12 O14 O14A Cl1 22.0(14) . .
O12 Cl1 O14A O14 -26.3(18) . .
O13 Cl1 O14A O14 103.5(17) . .
O11 Cl1 O14A O14 -139.9(16) . .
O12A Cl1 O14A O14 -21(2) . .
O22A Cl2 O21 O21A -9.9(15) . 6_556
O22A Cl2 O21 O21A 170.1(15) 6_556 6_556
O22 Cl2 O21 O21A 34.2(13) . 6_556
O22 Cl2 O21 O21A -145.8(13) 6_556 6_556
O23A Cl2 O21 O21A -114.5(12) 6_556 6_556
O23A Cl2 O21 O21A 65.5(12) . 6_556
O21A Cl2 O21 O21A 180.000(1) . 6_556
O23 Cl2 O21 O21A -60.4(12) 6_556 6_556
O23 Cl2 O21 O21A 119.6(12) . 6_556
O22A Cl2 O21 O21A 170.1(15) . .
O22A Cl2 O21 O21A -9.9(15) 6_556 .
O22 Cl2 O21 O21A -145.8(13) . .
O22 Cl2 O21 O21A 34.2(13) 6_556 .
O23A Cl2 O21 O21A 65.5(12) 6_556 .
O23A Cl2 O21 O21A -114.5(12) . .
O21A Cl2 O21 O21A 180.000(1) 6_556 .
O23 Cl2 O21 O21A 119.6(12) 6_556 .
O23 Cl2 O21 O21A -60.4(12) . .
O22A Cl2 O22 O23A 163(2) . .
O22A Cl2 O22 O23A -43(2) 6_556 .
O21 Cl2 O22 O23A 85.9(16) . .
O22 Cl2 O22 O23A -94.1(16) 6_556 .
O23A Cl2 O22 O23A -126.2(17) 6_556 .
O21A Cl2 O22 O23A 103.3(17) 6_556 .
O21A Cl2 O22 O23A 55(2) . .
O23 Cl2 O22 O23A -165.5(17) 6_556 .
O23 Cl2 O22 O23A -18.5(16) . .
O22A Cl2 O22 O22A 154.1(17) 6_556 .
O21 Cl2 O22 O22A -76.7(15) . .
O22 Cl2 O22 O22A 103.3(15) 6_556 .
O23A Cl2 O22 O22A 71.3(15) 6_556 .
O23A Cl2 O22 O22A -163(2) . .
O21A Cl2 O22 O22A -59.3(15) 6_556 .
O21A Cl2 O22 O22A -107.3(19) . .
O23 Cl2 O22 O22A 31.9(15) 6_556 .
O23 Cl2 O22 O22A 179.0(15) . .
O22A Cl2 O23 O22A -150(2) . 6_556
O21 Cl2 O23 O22A 91.1(13) . 6_556
O22 Cl2 O23 O22A -150.8(13) . 6_556
O22 Cl2 O23 O22A -29.3(13) 6_556 6_556
O23A Cl2 O23 O22A -36.6(14) 6_556 6_556
O23A Cl2 O23 O22A -162.1(16) . 6_556
O21A Cl2 O23 O22A 124.0(15) 6_556 6_556
O21A Cl2 O23 O22A 63.5(14) . 6_556
O23 Cl2 O23 O22A -88.9(13) 6_556 6_556
O22A Cl2 O23 O23A 12.1(13) . .
O22A Cl2 O23 O23A 162.1(16) 6_556 .
O21 Cl2 O23 O23A -106.9(8) . .
O22 Cl2 O23 O23A 11.3(10) . .
O22 Cl2 O23 O23A 132.8(9) 6_556 .
O23A Cl2 O23 O23A 125.4(12) 6_556 .
O21A Cl2 O23 O23A -73.9(12) 6_556 .
O21A Cl2 O23 O23A -134.4(10) . .
O23 Cl2 O23 O23A 73.1(8) 6_556 .
O21A O21 O21A Cl2 0.001(3) 6_556 .
Cl2 O21 O21A O21A -0.001(4) . 6_556
O21A O21 O21A O22A 7.6(12) 6_556 6_556
Cl2 O21 O21A O22A 7.6(12) . 6_556
O22A Cl2 O21A O21 -14(2) . .
O22A Cl2 O21A O21 169.9(16) 6_556 .
O22 Cl2 O21A O21 55.5(18) . .
O22 Cl2 O21A O21 -151.1(10) 6_556 .
O23A Cl2 O21A O21 -123.2(11) 6_556 .
O23A Cl2 O21A O21 83.4(12) . .
O21A Cl2 O21A O21 0.0 6_556 .
O23 Cl2 O21A O21 -74.8(12) 6_556 .
O23 Cl2 O21A O21 124.6(10) . .
O22A Cl2 O21A O21A -14(2) . 6_556
O22A Cl2 O21A O21A 169.9(16) 6_556 6_556
O21 Cl2 O21A O21A 0.0 . 6_556
O22 Cl2 O21A O21A 55.5(18) . 6_556
O22 Cl2 O21A O21A -151.1(10) 6_556 6_556
O23A Cl2 O21A O21A -123.2(11) 6_556 6_556
O23A Cl2 O21A O21A 83.4(12) . 6_556
O23 Cl2 O21A O21A -74.8(12) 6_556 6_556
O23 Cl2 O21A O21A 124.6(10) . 6_556
O22A Cl2 O21A O22A 176.6(6) . 6_556
O21 Cl2 O21A O22A -169.9(16) . 6_556
O22 Cl2 O21A O22A -114.4(15) . 6_556
O22 Cl2 O21A O22A 39.1(11) 6_556 6_556
O23A Cl2 O21A O22A 66.9(12) 6_556 6_556
O23A Cl2 O21A O22A -86.5(13) . 6_556
O21A Cl2 O21A O22A -169.9(16) 6_556 6_556
O23 Cl2 O21A O22A 115.3(13) 6_556 6_556
O23 Cl2 O21A O22A -45.2(12) . 6_556
O23A O22 O22A O23 -88(4) . 6_556
Cl2 O22 O22A O23 -65(3) . 6_556
O23A O22 O22A Cl2 -23(3) . .
Cl2 O22 O22A O23A 23(3) . .
O23A O22 O22A O21A 34(4) . 6_556
Cl2 O22 O22A O21A 56.9(12) . 6_556
O22A Cl2 O22A O22 -59.4(11) 6_556 .
O21 Cl2 O22A O22 120.6(11) . .
O22 Cl2 O22A O22 -102.6(16) 6_556 .
O23A Cl2 O22A O22 -121.8(12) 6_556 .
O23A Cl2 O22A O22 8.6(12) . .
O21A Cl2 O22A O22 115.1(15) 6_556 .
O21A Cl2 O22A O22 128.0(14) . .
O23 Cl2 O22A O22 -135.6(19) 6_556 .
O23 Cl2 O22A O22 -1.1(17) . .
O22A Cl2 O22A O23 76.2(10) 6_556 6_556
O21 Cl2 O22A O23 -103.8(10) . 6_556
O22 Cl2 O22A O23 135.6(19) . 6_556
O22 Cl2 O22A O23 33.0(14) 6_556 6_556
O23A Cl2 O22A O23 13.8(12) 6_556 6_556
O23A Cl2 O22A O23 144.2(13) . 6_556
O21A Cl2 O22A O23 -109.3(13) 6_556 6_556
O21A Cl2 O22A O23 -96.4(16) . 6_556
O23 Cl2 O22A O23 134.4(13) . 6_556
O22A Cl2 O22A O23A -68.0(6) 6_556 .
O21 Cl2 O22A O23A 112.0(6) . .
O22 Cl2 O22A O23A -8.6(12) . .
O22 Cl2 O22A O23A -111.2(9) 6_556 .
O23A Cl2 O22A O23A -130.4(11) 6_556 .
O21A Cl2 O22A O23A 106.5(9) 6_556 .
O21A Cl2 O22A O23A 119.4(14) . .
O23 Cl2 O22A O23A -144.2(13) 6_556 .
O23 Cl2 O22A O23A -9.8(11) . .
O22A Cl2 O22A O21A -174.5(9) 6_556 6_556
O21 Cl2 O22A O21A 5.5(9) . 6_556
O22 Cl2 O22A O21A -115.1(15) . 6_556
O22 Cl2 O22A O21A 142.3(9) 6_556 6_556
O23A Cl2 O22A O21A 123.1(9) 6_556 6_556
O23A Cl2 O22A O21A -106.5(9) . 6_556
O21A Cl2 O22A O21A 13(2) . 6_556
O23 Cl2 O22A O21A 109.3(13) 6_556 6_556
O23 Cl2 O22A O21A -116.3(9) . 6_556
O22A O22 O23A O23 54(5) . .
Cl2 O22 O23A O23 34(3) . .
O22A O22 O23A Cl2 20(3) . .
Cl2 O22 O23A O22A -20(3) . .
O22A O23 O23A O22 -20(4) 6_556 .
Cl2 O23 O23A O22 -35(3) . .
O22A O23 O23A Cl2 14.9(13) 6_556 .
O22A O23 O23A O22A 5.8(17) 6_556 .
Cl2 O23 O23A O22A -9.1(10) . .
O22A Cl2 O23A O22 -12.7(17) . .
O22A Cl2 O23A O22 142.8(18) 6_556 .
O21 Cl2 O23A O22 -109.0(15) . .
O22 Cl2 O23A O22 101.2(19) 6_556 .
O23A Cl2 O23A O22 71.0(15) 6_556 .
O21A Cl2 O23A O22 -79.6(17) 6_556 .
O21A Cl2 O23A O22 -144.6(16) . .
O23 Cl2 O23A O22 15.5(18) 6_556 .
O23 Cl2 O23A O22 156(2) . .
O22A Cl2 O23A O23 -169.1(12) . .
O22A Cl2 O23A O23 -13.5(12) 6_556 .
O21 Cl2 O23A O23 94.7(8) . .
O22 Cl2 O23A O23 -156(2) . .
O22 Cl2 O23A O23 -55.1(9) 6_556 .
O23A Cl2 O23A O23 -85.3(8) 6_556 .
O21A Cl2 O23A O23 124.0(10) 6_556 .
O21A Cl2 O23A O23 59.0(12) . .
O23 Cl2 O23A O23 -140.8(11) 6_556 .
O22A Cl2 O23A O22A 155.6(16) 6_556 .
O21 Cl2 O23A O22A -96.3(10) . .
O22 Cl2 O23A O22A 12.7(17) . .
O22 Cl2 O23A O22A 113.9(11) 6_556 .
O23A Cl2 O23A O22A 83.7(10) 6_556 .
O21A Cl2 O23A O22A -66.9(11) 6_556 .
O21A Cl2 O23A O22A -131.9(12) . .
O23 Cl2 O23A O22A 28.2(11) 6_556 .
O23 Cl2 O23A O22A 169.1(12) . .
O23 O22A O23A O22 108(4) 6_556 .
Cl2 O22A O23A O22 154(4) . .
O21A O22A O23A O22 -148(4) 6_556 .
O22 O22A O23A O23 -142(4) . .
O23 O22A O23A O23 -35(2) 6_556 .
Cl2 O22A O23A O23 11.5(13) . .
O21A O22A O23A O23 70.0(16) 6_556 .
O22 O22A O23A Cl2 -154(4) . .
O23 O22A O23A Cl2 -46.1(19) 6_556 .
O21A O22A O23A Cl2 58.5(10) 6_556 .
